data_7101315
loop_
_publ_author_name
'D. O'Hagan'
'Natalie E. J. Gooseman'
'A. Slawin'
'Andrew M. Teale'
'David Tozer'
'Robert J. Young'

_publ_section_title
;
The intramolecular beta-fluorine***ammonium
interaction in 4- and 8-membered rings
;
_journal_issue 30
_journal_name_full 'Chemical Communications'
_journal_paper_doi 10.1039/b606334a
_journal_year 2006
_chemical_formula_moiety 'C3 H7 F N.Cl'
_chemical_formula_sum 'C3 H7 Cl F N'
_chemical_formula_weight 111.55
_chemical_name_systematic
;
?
;
_space_group_IT_number 14
_symmetry_cell_setting monoclinic
_symmetry_space_group_name_Hall '-P 2yn'
_symmetry_space_group_name_H-M 'P 1 21/n 1'
_atom_sites_solution_hydrogens geom
_atom_sites_solution_primary direct
_atom_sites_solution_secondary difmap
_audit_creation_method SHELXL-97
_cell_angle_alpha 90.00
_cell_angle_beta 97.565(8)
_cell_angle_gamma 90.00
_cell_formula_units_Z 4
_cell_length_a 6.5872(11)
_cell_length_b 8.3434(14)
_cell_length_c 9.0693(15)
_cell_measurement_reflns_used 2719
_cell_measurement_temperature 93(2)
_cell_measurement_theta_max 27.84
_cell_measurement_theta_min 3.28
_cell_volume 494.11(14)
_computing_cell_refinement 'CrystalClear (Rigaku Corp., 2004)'
_computing_data_collection 'CrystalClear (Rigaku Corp., 2004)'
_computing_data_reduction 'CrystalClear (Rigaku Corp., 2004)'
_computing_molecular_graphics 'Bruker SHELXTL'
_computing_publication_material 'Bruker SHELXTL'
_computing_structure_refinement 'SHELXL-97 (Sheldrick, 1997)'
_computing_structure_solution 'SHELXS-97 (Sheldrick, 1990)'
_diffrn_ambient_temperature 93(2)
_diffrn_detector_area_resol_mean 0.83
_diffrn_measured_fraction_theta_full 0.948
_diffrn_measured_fraction_theta_max 0.948
_diffrn_measurement_device_type CCD
_diffrn_measurement_method dtprofit.ref
_diffrn_radiation_monochromator confocal
_diffrn_radiation_source 'rotating anode'
_diffrn_radiation_type MoK\a
_diffrn_radiation_wavelength 0.71073
_diffrn_reflns_av_R_equivalents 0.0127
_diffrn_reflns_av_sigmaI/netI 0.0084
_diffrn_reflns_limit_h_max 7
_diffrn_reflns_limit_h_min -7
_diffrn_reflns_limit_k_max 9
_diffrn_reflns_limit_k_min -10
_diffrn_reflns_limit_l_max 10
_diffrn_reflns_limit_l_min -6
_diffrn_reflns_number 3221
_diffrn_reflns_theta_full 25.35
_diffrn_reflns_theta_max 25.35
_diffrn_reflns_theta_min 3.33
_exptl_absorpt_coefficient_mu 0.638
_exptl_absorpt_correction_T_max 1.0000
_exptl_absorpt_correction_T_min 0.8947
_exptl_absorpt_correction_type multi-scan
_exptl_crystal_colour colourless
_exptl_crystal_density_diffrn 1.499
_exptl_crystal_density_method 'not measured'
_exptl_crystal_description prism
_exptl_crystal_F_000 232
_exptl_crystal_size_max 0.030
_exptl_crystal_size_mid 0.030
_exptl_crystal_size_min 0.010
_refine_diff_density_max 0.273
_refine_diff_density_min -0.192
_refine_diff_density_rms 0.038
_refine_ls_extinction_method none
_refine_ls_goodness_of_fit_ref 0.902
_refine_ls_hydrogen_treatment mixed
_refine_ls_matrix_type full
_refine_ls_number_parameters 64
_refine_ls_number_reflns 856
_refine_ls_number_restraints 2
_refine_ls_restrained_S_all 0.901
_refine_ls_R_factor_all 0.0219
_refine_ls_R_factor_gt 0.0199
_refine_ls_shift/su_max 0.011
_refine_ls_shift/su_mean 0.002
_refine_ls_structure_factor_coef Fsqd
_refine_ls_weighting_details 'calc w=1/[\s^2^(Fo^2^)+(0.0320P)^2^+0.3506P] where P=(Fo^2^+2Fc^2^)/3'
_refine_ls_weighting_scheme calc
_refine_ls_wR_factor_gt 0.0502
_refine_ls_wR_factor_ref 0.0517
_reflns_number_gt 808
_reflns_number_total 856
_reflns_threshold_expression >2sigma(I)
_cod_data_source_file b606334a.txt
_cod_depositor_comments
;
The following automatic conversions were performed:
'_symmetry_cell_setting' value 'Monoclinic' changed to 'monoclinic'
according to '/home/saulius/struct/CIF-dictionaries/cif_core.dic'
dictionary named 'cif_core.dic' version 2.4.1 from 2010-06-29.

Automatic conversion script
Id: cif_fix_enum 1527 2010-12-29 10:47:43Z saulius 
;
_cod_original_sg_symbol_H-M P2(1)/n
_cod_database_code 7101315

loop_
_symmetry_equiv_pos_as_xyz
'x, y, z'
'-x+1/2, y+1/2, -z+1/2'
'-x, -y, -z'
'x-1/2, -y-1/2, z-1/2'

loop_
_atom_site_label
_atom_site_type_symbol
_atom_site_fract_x
_atom_site_fract_y
_atom_site_fract_z
_atom_site_U_iso_or_equiv
_atom_site_adp_type
_atom_site_occupancy
_atom_site_symmetry_multiplicity
_atom_site_calc_flag
_atom_site_refinement_flags
Cl1 Cl 0.71333(4) 0.08839(4) 0.19068(3) 0.01412(13) Uani 1 1 d .
F1 F 0.21659(12) 0.27117(10) 0.31161(8) 0.0211(2) Uani 1 1 d .
C1 C 0.1517(2) 0.31980(16) 0.16382(14) 0.0153(3) Uani 1 1 d .
H1A H 0.0214 0.3827 0.1511 0.018 Uiso 1 1 calc R
C2 C 0.3269(2) 0.39870(15) 0.09387(14) 0.0155(3) Uani 1 1 d .
H2A H 0.2850 0.4963 0.0357 0.019 Uiso 1 1 calc R
H2B H 0.4507 0.4193 0.1658 0.019 Uiso 1 1 calc R
N3 N 0.34379(16) 0.25129(13) -0.00125(11) 0.0131(2) Uani 1 1 d D
H3A H 0.4704(14) 0.1928(18) 0.0325(18) 0.029(4) Uiso 1 1 d D
H3B H 0.332(3) 0.272(2) -0.1083(4) 0.028(4) Uiso 1 1 d D
C4 C 0.1550(2) 0.18125(16) 0.05416(14) 0.0155(3) Uani 1 1 d .
H4A H 0.1791 0.0755 0.1028 0.019 Uiso 1 1 calc R
H4B H 0.0334 0.1779 -0.0226 0.019 Uiso 1 1 calc R

loop_
_atom_site_aniso_label
_atom_site_aniso_U_11
_atom_site_aniso_U_22
_atom_site_aniso_U_33
_atom_site_aniso_U_23
_atom_site_aniso_U_13
_atom_site_aniso_U_12
Cl1 0.01297(19) 0.01625(19) 0.01258(18) -0.00109(11) -0.00041(12) 0.00077(11)
F1 0.0225(4) 0.0299(5) 0.0110(4) 0.0004(3) 0.0024(3) -0.0044(3)
C1 0.0140(6) 0.0192(7) 0.0122(6) -0.0013(5) 0.0004(5) 0.0004(5)
C2 0.0165(7) 0.0148(6) 0.0150(6) -0.0036(5) 0.0017(5) -0.0013(5)
N3 0.0123(5) 0.0158(5) 0.0113(5) -0.0006(4) 0.0017(4) -0.0002(4)
C4 0.0138(6) 0.0184(7) 0.0147(6) -0.0016(5) 0.0033(5) -0.0034(5)

loop_
_atom_type_symbol
_atom_type_description
_atom_type_scat_dispersion_real
_atom_type_scat_dispersion_imag
_atom_type_scat_source
C C 0.0033 0.0016 'International Tables Vol C Tables 4.2.6.8 and 6.1.1.4'
H H 0.0000 0.0000 'International Tables Vol C Tables 4.2.6.8 and 6.1.1.4'
N N 0.0061 0.0033 'International Tables Vol C Tables 4.2.6.8 and 6.1.1.4'
F F 0.0171 0.0103 'International Tables Vol C Tables 4.2.6.8 and 6.1.1.4'
Cl Cl 0.1484 0.1585 'International Tables Vol C Tables 4.2.6.8 and 6.1.1.4'

loop_
_geom_angle_atom_site_label_1
_geom_angle_atom_site_label_2
_geom_angle_atom_site_label_3
_geom_angle
F1 C1 C4 111.87(11)
F1 C1 C2 111.42(10)
C4 C1 C2 88.84(9)
F1 C1 H1A 114.1
C4 C1 H1A 114.1
C2 C1 H1A 114.1
N3 C2 C1 90.15(9)
N3 C2 H2A 113.6
C1 C2 H2A 113.6
N3 C2 H2B 113.6
C1 C2 H2B 113.6
H2A C2 H2B 110.9
C4 N3 C2 89.96(9)
C4 N3 H3A 113.9(10)
C2 N3 H3A 110.5(10)
C4 N3 H3B 115.6(10)
C2 N3 H3B 114.6(10)
H3A N3 H3B 110.7(14)
N3 C4 C1 90.38(9)
N3 C4 H4A 113.6
C1 C4 H4A 113.6
N3 C4 H4B 113.6
C1 C4 H4B 113.6
H4A C4 H4B 110.8

loop_
_geom_bond_atom_site_label_1
_geom_bond_atom_site_label_2
_geom_bond_distance
F1 C1 1.4117(15)
C1 C4 1.5269(18)
C1 C2 1.5365(18)
C1 H1A 1.0000
C2 N3 1.5148(16)
C2 H2A 0.9900
C2 H2B 0.9900
N3 C4 1.5184(16)
N3 H3A 0.9798(10)
N3 H3B 0.9797(10)
C4 H4A 0.9900
C4 H4B 0.9900

loop_
_geom_hbond_atom_site_label_D
_geom_hbond_atom_site_label_H
_geom_hbond_atom_site_label_A
_geom_hbond_distance_DH
_geom_hbond_distance_HA
_geom_hbond_distance_DA
_geom_hbond_angle_DHA
_geom_hbond_site_symmetry_A
N3 H3A Cl1 0.9798(10) 2.185(7) 3.1124(12) 157.4(14) .
N3 H3B Cl1 0.9797(10) 2.215(8) 3.1148(12) 152.1(14) 4_565

loop_
_geom_torsion_atom_site_label_1
_geom_torsion_atom_site_label_2
_geom_torsion_atom_site_label_3
_geom_torsion_atom_site_label_4
_geom_torsion
F1 C1 C2 N3 106.91(11)
C4 C1 C2 N3 -6.18(10)
C1 C2 N3 C4 6.22(10)
C2 N3 C4 C1 -6.26(10)
F1 C1 C4 N3 -106.51(11)
C2 C1 C4 N3 6.17(10)

loop_
_cod_related_entry_id
_cod_related_entry_database
_cod_related_entry_code
1 ChemSpider 8300573
